data_7160827
loop_
_publ_author_name
'Mediavilla, Braden A.'
'Siegler, Maxime A.'
'Klausen, Rebekka S.'

_publ_section_title
;
 1,2-Migratory ring expansion of a BN-naphthalene.
;
_journal_issue 45
_journal_name_full 'Organic &amp; biomolecular chemistry'
_journal_page_first 10321
_journal_page_last 10329
_journal_paper_doi 10.1039/d5ob01286d
_journal_volume 23
_journal_year 2025
_chemical_formula_moiety 'C11 H14 B N'
_chemical_formula_sum 'C11 H14 B N'
_chemical_formula_weight 171.04
_space_group_crystal_system monoclinic
_space_group_IT_number 4
_space_group_name_Hall 'P 2yb'
_space_group_name_H-M_alt 'P 1 21 1'
_atom_sites_solution_hydrogens mixed
_atom_sites_solution_primary direct
_atom_sites_solution_secondary difmap
_audit_creation_method SHELXL-2019/3
_audit_update_record
;
2025-07-08 deposited with the CCDC.	2025-10-23 downloaded from the CCDC.
;
_cell_angle_alpha 90
_cell_angle_beta 96.1273(19)
_cell_angle_gamma 90
_cell_formula_units_Z 2
_cell_length_a 5.80606(12)
_cell_length_b 7.55044(15)
_cell_length_c 11.4439(2)
_cell_measurement_reflns_used 7165
_cell_measurement_temperature 110.00(10)
_cell_measurement_theta_max 72.0660
_cell_measurement_theta_min 3.8760
_cell_volume 498.815(17)
_computing_cell_refinement 'CrysAlisPro 1.171.42.49 (Rigaku OD, 2022)'
_computing_data_collection 'CrysAlisPro 1.171.42.49 (Rigaku OD, 2022)'
_computing_data_reduction 'CrysAlisPro 1.171.42.49 (Rigaku OD, 2022)'
_computing_molecular_graphics 'SHELXTL v6.10 (Sheldrick, 2008)'
_computing_publication_material 'SHELXTL v6.10 (Sheldrick, 2008)'
_computing_structure_refinement 'SHELXL-2019/3 (Sheldrick, 2018)'
_computing_structure_solution 'SHELXT-2018/2 (Sheldrick, 2018)'
_diffrn_ambient_temperature 110.00(10)
_diffrn_detector 'Hybrid Pixel Array Detector'
_diffrn_detector_area_resol_mean 10.0000
_diffrn_detector_type HyPix
_diffrn_measured_fraction_theta_full 1.000
_diffrn_measured_fraction_theta_max 0.999
_diffrn_measurement_device 'four-circle diffractometer'
_diffrn_measurement_device_type 'XtaLAB Synergy R, HyPix'
_diffrn_measurement_method '\w scans'
_diffrn_radiation_monochromator mirror
_diffrn_radiation_type CuK\a
_diffrn_radiation_wavelength 1.54178
_diffrn_reflns_av_R_equivalents 0.0251
_diffrn_reflns_av_unetI/netI 0.0154
_diffrn_reflns_Laue_measured_fraction_full 1.000
_diffrn_reflns_Laue_measured_fraction_max 0.999
_diffrn_reflns_limit_h_max 7
_diffrn_reflns_limit_h_min -5
_diffrn_reflns_limit_k_max 9
_diffrn_reflns_limit_k_min -9
_diffrn_reflns_limit_l_max 14
_diffrn_reflns_limit_l_min -14
_diffrn_reflns_number 10074
_diffrn_reflns_point_group_measured_fraction_full 0.984
_diffrn_reflns_point_group_measured_fraction_max 0.978
_diffrn_reflns_theta_full 67.679
_diffrn_reflns_theta_max 71.812
_diffrn_reflns_theta_min 3.885
_diffrn_source 'Rotating-anode X-ray tube'
_exptl_absorpt_coefficient_mu 0.486
_exptl_absorpt_correction_T_max 0.982
_exptl_absorpt_correction_T_min 0.864
_exptl_absorpt_correction_type analytical
_exptl_absorpt_process_details
;
CrysAlisPro 1.171.43.90 (Rigaku Oxford Diffraction, 2023)
Analytical numeric absorption correction using a multifaceted crystal
model based on expressions derived by R.C. Clark & J.S. Reid.
(Clark, R. C. & Reid, J. S. (1995). Acta Cryst. A51, 887-897)
Empirical absorption correction using spherical harmonics,
implemented in SCALE3 ABSPACK scaling algorithm.
;
_exptl_crystal_colour colorless
_exptl_crystal_density_diffrn 1.139
_exptl_crystal_description plate
_exptl_crystal_F_000 184
_exptl_crystal_size_max 0.450
_exptl_crystal_size_mid 0.319
_exptl_crystal_size_min 0.037
_refine_diff_density_max 0.174
_refine_diff_density_min -0.130
_refine_diff_density_rms 0.028
_refine_ls_abs_structure_details
;
 Flack x determined using 823 quotients [(I+)-(I-)]/[(I+)+(I-)]
 (Parsons, Flack and Wagner, Acta Cryst. B69 (2013) 249-259).
;
_refine_ls_abs_structure_Flack 0.25(19)
_refine_ls_extinction_coef 0.008(2)
_refine_ls_extinction_expression Fc^*^=kFc[1+0.001xFc^2^\l^3^/sin(2\q)]^-1/4^
_refine_ls_extinction_method 'SHELXL-2019/2 (Sheldrick 2019)'
_refine_ls_goodness_of_fit_ref 1.091
_refine_ls_hydrogen_treatment mixed
_refine_ls_matrix_type full
_refine_ls_number_parameters 124
_refine_ls_number_reflns 1904
_refine_ls_number_restraints 2
_refine_ls_restrained_S_all 1.090
_refine_ls_R_factor_all 0.0316
_refine_ls_R_factor_gt 0.0310
_refine_ls_shift/su_max 0.000
_refine_ls_shift/su_mean 0.000
_refine_ls_structure_factor_coef Fsqd
_refine_ls_weighting_details 'w=1/[\s^2^(Fo^2^)+(0.0554P)^2^+0.0374P] where P=(Fo^2^+2Fc^2^)/3'
_refine_ls_weighting_scheme calc
_refine_ls_wR_factor_gt 0.0867
_refine_ls_wR_factor_ref 0.0875
_reflns_Friedel_coverage 0.810
_reflns_Friedel_fraction_full 0.966
_reflns_Friedel_fraction_max 0.953
_reflns_number_gt 1857
_reflns_number_total 1904
_reflns_threshold_expression 'I > 2\s(I)'
_cod_data_source_file d5ob01286d2.cif
_cod_data_source_block 2isopropylborazaronaphthalene
_cod_depositor_comments 'Adding full bibliography for 7160827--7160829.cif.'
_cod_original_sg_symbol_H-M 'P 21'
_cod_database_code 7160827
_shelx_shelxl_version_number 2019/3
_shelx_space_group_comment
;
The symmetry employed for this shelxl refinement is uniquely defined
by the following loop, which should always be used as a source of
symmetry information in preference to the above space-group names.
They are only intended as comments.
;
_oxdiff_exptl_absorpt_empirical_full_min 0.498
_oxdiff_exptl_absorpt_empirical_full_max 1.626
_oxdiff_exptl_absorpt_empirical_details
;
Empirical correction (ABSPACK) includes:
- Absorption correction using spherical harmonics
- Frame scaling
- Detector area scaling
- B-factor correction
;

loop_
_space_group_symop_operation_xyz
'x, y, z'
'-x, y+1/2, -z'

loop_
_atom_site_label
_atom_site_type_symbol
_atom_site_fract_x
_atom_site_fract_y
_atom_site_fract_z
_atom_site_U_iso_or_equiv
_atom_site_adp_type
_atom_site_occupancy
_atom_site_site_symmetry_order
_atom_site_calc_flag
_atom_site_refinement_flags_posn
_atom_site_refinement_flags_adp
_atom_site_refinement_flags_occupancy
_atom_site_disorder_assembly
_atom_site_disorder_group
C1 C 0.0379(3) 0.3938(2) 0.28984(14) 0.0312(4) Uani 1 1 d . . . . .
H1 H -0.068456 0.359041 0.225019 0.037 Uiso 1 1 calc R U . . .
C2 C -0.0085(2) 0.3584(2) 0.40064(14) 0.0288(3) Uani 1 1 d . . . . .
H2 H -0.149551 0.300583 0.412296 0.035 Uiso 1 1 calc R U . . .
C3 C 0.1495(2) 0.40572(19) 0.50197(13) 0.0259(3) Uani 1 1 d . . . . .
C4 C 0.1020(3) 0.3664(2) 0.61729(14) 0.0296(4) Uani 1 1 d . . . . .
H4 H -0.038854 0.308600 0.629304 0.036 Uiso 1 1 calc R U . . .
C5 C 0.2558(3) 0.4102(2) 0.71307(14) 0.0332(4) Uani 1 1 d . . . . .
H5 H 0.220595 0.383313 0.790285 0.040 Uiso 1 1 calc R U . . .
C6 C 0.4645(3) 0.4947(2) 0.69593(14) 0.0325(4) Uani 1 1 d . . . . .
H6 H 0.571091 0.524508 0.761799 0.039 Uiso 1 1 calc R U . . .
C7 C 0.5161(2) 0.5348(2) 0.58413(14) 0.0278(3) Uani 1 1 d . . . . .
H7 H 0.658099 0.591960 0.573440 0.033 Uiso 1 1 calc R U . . .
C8 C 0.3602(2) 0.4917(2) 0.48604(13) 0.0253(3) Uani 1 1 d . . . . .
C9 C 0.3356(3) 0.5425(2) 0.14376(14) 0.0332(4) Uani 1 1 d . . . . .
H9 H 0.472831 0.622990 0.155505 0.040 Uiso 1 1 calc R U . . .
C10 C 0.1390(3) 0.6401(3) 0.07026(17) 0.0484(5) Uani 1 1 d . . . . .
H10A H 0.182885 0.660983 -0.008946 0.073 Uiso 1 1 calc R U . . .
H10B H 0.110604 0.753844 0.107441 0.073 Uiso 1 1 calc R U . . .
H10C H -0.002018 0.568046 0.065276 0.073 Uiso 1 1 calc R U . . .
C11 C 0.4035(3) 0.3775(3) 0.07769(14) 0.0408(4) Uani 1 1 d . . . . .
H11A H 0.271581 0.296025 0.067001 0.061 Uiso 1 1 calc R U . . .
H11B H 0.534442 0.318707 0.123055 0.061 Uiso 1 1 calc R U . . .
H11C H 0.448034 0.412221 0.000694 0.061 Uiso 1 1 calc R U . . .
B1 B 0.2623(3) 0.4900(2) 0.26875(15) 0.0289(4) Uani 1 1 d . . . . .
N1 N 0.4078(2) 0.53246(16) 0.37277(11) 0.0260(3) Uani 1 1 d D . . . .
H1N H 0.537(3) 0.590(3) 0.3700(16) 0.031 Uiso 1 1 d D U . . .

loop_
_atom_site_aniso_label
_atom_site_aniso_U_11
_atom_site_aniso_U_22
_atom_site_aniso_U_33
_atom_site_aniso_U_23
_atom_site_aniso_U_13
_atom_site_aniso_U_12
C1 0.0260(7) 0.0304(8) 0.0361(8) -0.0005(7) -0.0021(6) -0.0024(6)
C2 0.0186(7) 0.0253(7) 0.0422(8) 0.0019(6) 0.0023(6) -0.0013(6)
C3 0.0204(7) 0.0221(8) 0.0355(8) 0.0014(6) 0.0047(6) 0.0029(5)
C4 0.0234(7) 0.0275(8) 0.0392(8) 0.0038(6) 0.0085(6) 0.0040(6)
C5 0.0341(8) 0.0336(9) 0.0328(7) 0.0033(7) 0.0072(6) 0.0068(7)
C6 0.0326(8) 0.0301(8) 0.0337(8) -0.0016(7) -0.0018(6) 0.0044(6)
C7 0.0216(7) 0.0241(7) 0.0374(8) 0.0000(6) 0.0016(6) 0.0004(6)
C8 0.0219(7) 0.0221(7) 0.0323(8) 0.0003(6) 0.0038(5) 0.0021(5)
C9 0.0284(7) 0.0383(8) 0.0329(7) 0.0011(7) 0.0034(6) -0.0039(7)
C10 0.0446(10) 0.0569(11) 0.0450(10) 0.0181(9) 0.0102(8) 0.0107(9)
C11 0.0374(8) 0.0514(10) 0.0333(8) -0.0035(8) 0.0029(6) 0.0036(8)
B1 0.0264(8) 0.0276(8) 0.0330(8) 0.0008(7) 0.0040(6) 0.0018(7)
N1 0.0194(6) 0.0264(7) 0.0326(6) 0.0011(5) 0.0050(5) -0.0025(5)

loop_
_atom_type_symbol
_atom_type_description
_atom_type_scat_dispersion_real
_atom_type_scat_dispersion_imag
_atom_type_scat_source
C C 0.0181 0.0091 'International Tables Vol C Tables 4.2.6.8 and 6.1.1.4'
H H 0.0000 0.0000 'International Tables Vol C Tables 4.2.6.8 and 6.1.1.4'
B B 0.0090 0.0039 'International Tables Vol C Tables 4.2.6.8 and 6.1.1.4'
N N 0.0311 0.0180 'International Tables Vol C Tables 4.2.6.8 and 6.1.1.4'

loop_
_geom_angle_atom_site_label_1
_geom_angle_atom_site_label_2
_geom_angle_atom_site_label_3
_geom_angle
_geom_angle_site_symmetry_1
_geom_angle_site_symmetry_3
_geom_angle_publ_flag
C2 C1 B1 119.95(14) . . ?
C2 C1 H1 120.0 . . ?
B1 C1 H1 120.0 . . ?
C1 C2 C3 122.12(14) . . ?
C1 C2 H2 118.9 . . ?
C3 C2 H2 118.9 . . ?
C4 C3 C8 118.43(14) . . ?
C4 C3 C2 121.96(14) . . ?
C8 C3 C2 119.60(14) . . ?
C5 C4 C3 121.32(14) . . ?
C5 C4 H4 119.3 . . ?
C3 C4 H4 119.3 . . ?
C4 C5 C6 119.63(15) . . ?
C4 C5 H5 120.2 . . ?
C6 C5 H5 120.2 . . ?
C7 C6 C5 120.45(15) . . ?
C7 C6 H6 119.8 . . ?
C5 C6 H6 119.8 . . ?
C6 C7 C8 120.39(14) . . ?
C6 C7 H7 119.8 . . ?
C8 C7 H7 119.8 . . ?
N1 C8 C7 121.32(13) . . ?
N1 C8 C3 118.90(13) . . ?
C7 C8 C3 119.78(13) . . ?
C11 C9 C10 109.66(14) . . ?
C11 C9 B1 110.53(14) . . ?
C10 C9 B1 111.08(13) . . ?
C11 C9 H9 108.5 . . ?
C10 C9 H9 108.5 . . ?
B1 C9 H9 108.5 . . ?
C9 C10 H10A 109.5 . . ?
C9 C10 H10B 109.5 . . ?
H10A C10 H10B 109.5 . . ?
C9 C10 H10C 109.5 . . ?
H10A C10 H10C 109.5 . . ?
H10B C10 H10C 109.5 . . ?
C9 C11 H11A 109.5 . . ?
C9 C11 H11B 109.5 . . ?
H11A C11 H11B 109.5 . . ?
C9 C11 H11C 109.5 . . ?
H11A C11 H11C 109.5 . . ?
H11B C11 H11C 109.5 . . ?
N1 B1 C1 114.46(14) . . ?
N1 B1 C9 120.46(14) . . ?
C1 B1 C9 125.07(14) . . ?
C8 N1 B1 124.93(13) . . ?
C8 N1 H1N 113.7(12) . . ?
B1 N1 H1N 121.3(12) . . ?

loop_
_geom_bond_atom_site_label_1
_geom_bond_atom_site_label_2
_geom_bond_distance
_geom_bond_site_symmetry_2
_geom_bond_publ_flag
C1 C2 1.351(2) . ?
C1 B1 1.533(2) . ?
C1 H1 0.9500 . ?
C2 C3 1.444(2) . ?
C2 H2 0.9500 . ?
C3 C4 1.408(2) . ?
C3 C8 1.414(2) . ?
C4 C5 1.378(2) . ?
C4 H4 0.9500 . ?
C5 C6 1.401(2) . ?
C5 H5 0.9500 . ?
C6 C7 1.378(2) . ?
C6 H6 0.9500 . ?
C7 C8 1.403(2) . ?
C7 H7 0.9500 . ?
C8 N1 1.3884(18) . ?
C9 C11 1.530(2) . ?
C9 C10 1.532(2) . ?
C9 B1 1.585(2) . ?
C9 H9 1.0000 . ?
C10 H10A 0.9800 . ?
C10 H10B 0.9800 . ?
C10 H10C 0.9800 . ?
C11 H11A 0.9800 . ?
C11 H11B 0.9800 . ?
C11 H11C 0.9800 . ?
B1 N1 1.421(2) . ?
N1 H1N 0.871(18) . ?

loop_
_geom_torsion_atom_site_label_1
_geom_torsion_atom_site_label_2
_geom_torsion_atom_site_label_3
_geom_torsion_atom_site_label_4
_geom_torsion
_geom_torsion_site_symmetry_1
_geom_torsion_site_symmetry_2
_geom_torsion_site_symmetry_3
_geom_torsion_site_symmetry_4
_geom_torsion_publ_flag
B1 C1 C2 C3 -1.1(2) . . . . ?
C1 C2 C3 C4 -179.10(14) . . . . ?
C1 C2 C3 C8 -0.1(2) . . . . ?
C8 C3 C4 C5 0.1(2) . . . . ?
C2 C3 C4 C5 179.10(13) . . . . ?
C3 C4 C5 C6 -0.3(2) . . . . ?
C4 C5 C6 C7 0.3(2) . . . . ?
C5 C6 C7 C8 0.1(2) . . . . ?
C6 C7 C8 N1 179.35(13) . . . . ?
C6 C7 C8 C3 -0.3(2) . . . . ?
C4 C3 C8 N1 -179.42(15) . . . . ?
C2 C3 C8 N1 1.52(19) . . . . ?
C4 C3 C8 C7 0.28(19) . . . . ?
C2 C3 C8 C7 -178.78(15) . . . . ?
C2 C1 B1 N1 0.8(2) . . . . ?
C2 C1 B1 C9 -178.87(15) . . . . ?
C11 C9 B1 N1 108.65(17) . . . . ?
C10 C9 B1 N1 -129.38(17) . . . . ?
C11 C9 B1 C1 -71.66(19) . . . . ?
C10 C9 B1 C1 50.3(2) . . . . ?
C7 C8 N1 B1 178.48(14) . . . . ?
C3 C8 N1 B1 -1.8(2) . . . . ?
C1 B1 N1 C8 0.7(2) . . . . ?
C9 B1 N1 C8 -179.63(12) . . . . ?
